data_4304333
loop_
_publ_author_name
'Seth J. Friese'
'Benjamin E. Kucera'
'Victor G. Young'
'Lawrence Que'
'William B. Tolman'

_publ_section_title
;
Iron(II) Complexes of Sterically Bulky \a-Ketocarboxylates. Structural
Models for \a-Ketoacid-Dependent Nonheme Iron Halogenases
;
_journal_name_full 'Inorganic Chemistry'
_journal_page_first 1324
_journal_page_last 1331
_journal_paper_doi 10.1021/ic701823y
_journal_volume 47
_journal_year 2008
_chemical_formula_moiety 'C33 H43 Cl Fe N2 O3'
_chemical_formula_sum 'C33 H43 Cl Fe N2 O3'
_chemical_formula_weight 606.99
_chemical_name_common (tmpda)Fe(mesBF)Cl
_chemical_name_systematic
; 
 ? 
;
_space_group_IT_number 14
_symmetry_cell_setting monoclinic
_symmetry_space_group_name_Hall '-P 2ybc'
_symmetry_space_group_name_H-M 'P 1 21/c 1'
_atom_sites_solution_hydrogens geom
_atom_sites_solution_primary direct
_atom_sites_solution_secondary difmap
_audit_creation_method SHELXL-97
_cell_angle_alpha 90.00
_cell_angle_beta 96.568(2)
_cell_angle_gamma 90.00
_cell_formula_units_Z 4
_cell_length_a 11.7003(16)
_cell_length_b 15.954(2)
_cell_length_c 16.978(2)
_cell_measurement_reflns_used 3840
_cell_measurement_temperature 173(2)
_cell_volume 3148.4(7)
_computing_cell_refinement 'SAINT, Bruker'
_computing_data_collection 'SMART, Bruker'
_computing_data_reduction 'SAINT, Bruker'
_computing_molecular_graphics 'SHELXTL, Bruker'
_computing_structure_refinement 'SHELXL-97 (Sheldrick, 1997)'
_computing_structure_solution SIR97
_diffrn_ambient_temperature 173(2)
_diffrn_measured_fraction_theta_full 0.997
_diffrn_measured_fraction_theta_max 0.997
_diffrn_measurement_device_type 'Bruker SMART Platform CCD'
_diffrn_measurement_method 'area detector, omega scans per phi'
_diffrn_radiation_monochromator graphite
_diffrn_radiation_source 'normal-focus sealed tube'
_diffrn_radiation_type MoK\a
_diffrn_radiation_wavelength 0.71073
_diffrn_reflns_av_R_equivalents 0.0397
_diffrn_reflns_av_sigmaI/netI 0.0251
_diffrn_reflns_limit_h_max 13
_diffrn_reflns_limit_h_min -13
_diffrn_reflns_limit_k_max 18
_diffrn_reflns_limit_k_min 0
_diffrn_reflns_limit_l_max 20
_diffrn_reflns_limit_l_min 0
_diffrn_reflns_number 5564
_diffrn_reflns_theta_full 25.06
_diffrn_reflns_theta_max 25.06
_diffrn_reflns_theta_min 1.75
_exptl_absorpt_coefficient_mu 0.599
_exptl_absorpt_correction_T_max 0.9156
_exptl_absorpt_correction_T_min 0.8409
_exptl_absorpt_correction_type multi-scan
_exptl_absorpt_process_details 'SADABS, R. Blessing, 1995'
_exptl_crystal_colour purple
_exptl_crystal_density_diffrn 1.281
_exptl_crystal_density_method 'not measured'
_exptl_crystal_description block
_exptl_crystal_F_000 1288
_exptl_crystal_size_max 0.30
_exptl_crystal_size_mid 0.20
_exptl_crystal_size_min 0.15
_refine_diff_density_max 0.532
_refine_diff_density_min -0.532
_refine_diff_density_rms 0.058
_refine_ls_extinction_method none
_refine_ls_goodness_of_fit_ref 1.033
_refine_ls_hydrogen_treatment constr
_refine_ls_matrix_type full
_refine_ls_number_parameters 372
_refine_ls_number_reflns 5564
_refine_ls_number_restraints 0
_refine_ls_restrained_S_all 1.033
_refine_ls_R_factor_all 0.0483
_refine_ls_R_factor_gt 0.0456
_refine_ls_shift/su_max 0.001
_refine_ls_shift/su_mean 0.000
_refine_ls_structure_factor_coef Fsqd
_refine_ls_weighting_details 'calc w=1/[\s^2^(Fo^2^)+(0.0399P)^2^+4.5697P] where P=(Fo^2^+2Fc^2^)/3'
_refine_ls_weighting_scheme calc
_refine_ls_wR_factor_gt 0.1033
_refine_ls_wR_factor_ref 0.1047
_reflns_number_gt 5355
_reflns_number_total 5564
_reflns_threshold_expression >2sigma(I)
_cod_data_source_file ic701823y_si_2.cif
_cod_data_source_block (tmpda)Fe(mesBF)Cl
_cod_depositor_comments
;
The following automatic conversions were performed:
'_symmetry_cell_setting' value 'Monoclinic' changed to 'monoclinic'
according to '/home/saulius/struct/CIF-dictionaries/cif_core.dic'
dictionary named 'cif_core.dic' version 2.4.1 from 2010-06-29.

Automatic conversion script
Id: cif_fix_enum 1527 2010-12-29 10:47:43Z saulius 
;
_cod_original_cell_volume 3148.6(7)
_cod_database_code 4304333

loop_
_symmetry_equiv_pos_as_xyz
'x, y, z'
'-x, y+1/2, -z+1/2'
'-x, -y, -z'
'x, -y-1/2, z-1/2'

loop_
_atom_site_label
_atom_site_type_symbol
_atom_site_fract_x
_atom_site_fract_y
_atom_site_fract_z
_atom_site_U_iso_or_equiv
_atom_site_adp_type
_atom_site_occupancy
_atom_site_symmetry_multiplicity
_atom_site_calc_flag
_atom_site_refinement_flags
_atom_site_disorder_assembly
_atom_site_disorder_group
Fe1 Fe 0.19648(4) 0.50983(3) 0.36629(3) 0.02286(12) Uani 1 1 d . . .
Cl1 Cl 0.00387(8) 0.53147(6) 0.35108(6) 0.0383(2) Uani 1 1 d . . .
O1 O 0.3519(2) 0.53025(17) 0.32966(13) 0.0362(6) Uani 1 1 d . . .
O2 O 0.1795(2) 0.46480(14) 0.23730(13) 0.0286(5) Uani 1 1 d . . .
O3 O 0.4622(2) 0.5159(2) 0.23168(15) 0.0444(7) Uani 1 1 d . . .
N1 N 0.2303(2) 0.39064(18) 0.42451(16) 0.0285(6) Uani 1 1 d . . .
N2 N 0.2499(3) 0.59142(19) 0.46772(17) 0.0310(7) Uani 1 1 d . . .
C1 C 0.3705(3) 0.5156(2) 0.25839(19) 0.0290(8) Uani 1 1 d . . .
C2 C 0.2609(3) 0.4889(2) 0.20491(18) 0.0251(7) Uani 1 1 d . . .
C3 C 0.2584(3) 0.4915(2) 0.11605(17) 0.0250(7) Uani 1 1 d . . .
C4 C 0.2588(3) 0.4165(2) 0.07338(19) 0.0303(8) Uani 1 1 d . . .
C5 C 0.2578(4) 0.4220(2) -0.0086(2) 0.0420(10) Uani 1 1 d . . .
H5 H 0.2600 0.3722 -0.0391 0.050 Uiso 1 1 calc R . .
C6 C 0.2535(5) 0.4986(3) -0.0461(2) 0.0560(13) Uani 1 1 d . . .
H6 H 0.2521 0.5011 -0.1021 0.067 Uiso 1 1 calc R . .
C7 C 0.2511(4) 0.5722(2) -0.0031(2) 0.0442(10) Uani 1 1 d . . .
H7 H 0.2475 0.6246 -0.0298 0.053 Uiso 1 1 calc R . .
C8 C 0.2540(3) 0.5695(2) 0.07939(19) 0.0302(8) Uani 1 1 d . . .
C9 C 0.2627(3) 0.3344(2) 0.11575(19) 0.0285(8) Uani 1 1 d . . .
C10 C 0.3685(3) 0.2964(2) 0.14028(19) 0.0280(7) Uani 1 1 d . . .
C11 C 0.3696(3) 0.2221(2) 0.1838(2) 0.0302(8) Uani 1 1 d . . .
H11 H 0.4412 0.1961 0.2006 0.036 Uiso 1 1 calc R . .
C12 C 0.2695(3) 0.1853(2) 0.20315(19) 0.0282(8) Uani 1 1 d . . .
C13 C 0.1655(3) 0.2226(2) 0.17605(19) 0.0305(8) Uani 1 1 d . . .
H13 H 0.0961 0.1969 0.1877 0.037 Uiso 1 1 calc R . .
C14 C 0.1595(3) 0.2966(2) 0.1323(2) 0.0315(8) Uani 1 1 d . . .
C15 C 0.4797(4) 0.3345(3) 0.1203(2) 0.0406(9) Uani 1 1 d . . .
H15A H 0.5437 0.2968 0.1378 0.061 Uiso 1 1 calc R . .
H15B H 0.4919 0.3886 0.1473 0.061 Uiso 1 1 calc R . .
H15C H 0.4756 0.3428 0.0629 0.061 Uiso 1 1 calc R . .
C16 C 0.2722(4) 0.1072(2) 0.2538(2) 0.0376(9) Uani 1 1 d . . .
H16A H 0.3419 0.0750 0.2475 0.056 Uiso 1 1 calc R . .
H16B H 0.2043 0.0729 0.2372 0.056 Uiso 1 1 calc R . .
H16C H 0.2723 0.1231 0.3095 0.056 Uiso 1 1 calc R . .
C17 C 0.0438(3) 0.3346(2) 0.1043(2) 0.0374(9) Uani 1 1 d . . .
H17A H -0.0172 0.2949 0.1134 0.056 Uiso 1 1 calc R . .
H17B H 0.0397 0.3473 0.0476 0.056 Uiso 1 1 calc R . .
H17C H 0.0338 0.3864 0.1338 0.056 Uiso 1 1 calc R . .
C18 C 0.2480(3) 0.6484(2) 0.1272(2) 0.0284(7) Uani 1 1 d . . .
C19 C 0.3447(3) 0.6995(2) 0.1433(2) 0.0307(8) Uani 1 1 d . . .
C20 C 0.3366(4) 0.7716(2) 0.1887(2) 0.0322(8) Uani 1 1 d . . .
H20 H 0.4025 0.8062 0.2003 0.039 Uiso 1 1 calc R . .
C21 C 0.2341(4) 0.7940(2) 0.21762(19) 0.0340(8) Uani 1 1 d . . .
C22 C 0.1399(3) 0.7427(2) 0.2006(2) 0.0352(9) Uani 1 1 d . . .
H22 H 0.0700 0.7574 0.2205 0.042 Uiso 1 1 calc R . .
C23 C 0.1432(3) 0.6704(2) 0.1553(2) 0.0326(8) Uani 1 1 d . . .
C24 C 0.4576(4) 0.6782(3) 0.1124(2) 0.0400(9) Uani 1 1 d . . .
H24A H 0.4810 0.6214 0.1291 0.060 Uiso 1 1 calc R . .
H24B H 0.5168 0.7182 0.1339 0.060 Uiso 1 1 calc R . .
H24C H 0.4482 0.6814 0.0544 0.060 Uiso 1 1 calc R . .
C25 C 0.2267(4) 0.8736(2) 0.2653(3) 0.0485(11) Uani 1 1 d . . .
H25A H 0.1592 0.9060 0.2435 0.073 Uiso 1 1 calc R . .
H25B H 0.2963 0.9071 0.2626 0.073 Uiso 1 1 calc R . .
H25C H 0.2197 0.8593 0.3207 0.073 Uiso 1 1 calc R . .
C26 C 0.0354(3) 0.6187(3) 0.1370(2) 0.0415(9) Uani 1 1 d . . .
H26A H -0.0319 0.6530 0.1449 0.062 Uiso 1 1 calc R . .
H26B H 0.0387 0.5701 0.1725 0.062 Uiso 1 1 calc R . .
H26C H 0.0295 0.5995 0.0819 0.062 Uiso 1 1 calc R . .
C27 C 0.1297(4) 0.3609(3) 0.4615(3) 0.0456(10) Uani 1 1 d . . .
H27A H 0.1470 0.3062 0.4863 0.068 Uiso 1 1 calc R . .
H27B H 0.0635 0.3556 0.4209 0.068 Uiso 1 1 calc R . .
H27C H 0.1117 0.4011 0.5019 0.068 Uiso 1 1 calc R . .
C28 C 0.2562(4) 0.3271(2) 0.3657(2) 0.0473(10) Uani 1 1 d . . .
H28A H 0.2705 0.2729 0.3922 0.071 Uiso 1 1 calc R . .
H28B H 0.3246 0.3442 0.3415 0.071 Uiso 1 1 calc R . .
H28C H 0.1907 0.3221 0.3246 0.071 Uiso 1 1 calc R . .
C29 C 0.3322(4) 0.3955(3) 0.4858(2) 0.0443(10) Uani 1 1 d . . .
H29A H 0.4018 0.4042 0.4586 0.053 Uiso 1 1 calc R . .
H29B H 0.3409 0.3409 0.5136 0.053 Uiso 1 1 calc R . .
C30 C 0.3272(4) 0.4648(3) 0.5477(2) 0.0478(11) Uani 1 1 d . . .
H30A H 0.2505 0.4634 0.5670 0.057 Uiso 1 1 calc R . .
H30B H 0.3850 0.4525 0.5935 0.057 Uiso 1 1 calc R . .
C31 C 0.3485(3) 0.5532(3) 0.5184(2) 0.0447(10) Uani 1 1 d . . .
H31A H 0.3685 0.5898 0.5650 0.054 Uiso 1 1 calc R . .
H31B H 0.4158 0.5517 0.4880 0.054 Uiso 1 1 calc R . .
C32 C 0.2884(4) 0.6709(3) 0.4360(3) 0.0531(12) Uani 1 1 d . . .
H32A H 0.3128 0.7091 0.4799 0.080 Uiso 1 1 calc R . .
H32B H 0.2248 0.6963 0.4015 0.080 Uiso 1 1 calc R . .
H32C H 0.3531 0.6604 0.4055 0.080 Uiso 1 1 calc R . .
C33 C 0.1552(4) 0.6096(3) 0.5152(3) 0.0487(11) Uani 1 1 d . . .
H33A H 0.1830 0.6466 0.5594 0.073 Uiso 1 1 calc R . .
H33B H 0.1271 0.5572 0.5360 0.073 Uiso 1 1 calc R . .
H33C H 0.0924 0.6373 0.4818 0.073 Uiso 1 1 calc R . .

loop_
_atom_site_aniso_label
_atom_site_aniso_U_11
_atom_site_aniso_U_22
_atom_site_aniso_U_33
_atom_site_aniso_U_23
_atom_site_aniso_U_13
_atom_site_aniso_U_12
Fe1 0.0265(2) 0.0245(2) 0.0176(2) -0.00028(19) 0.00287(18) -0.0003(2)
Cl1 0.0307(4) 0.0472(6) 0.0364(5) 0.0005(4) 0.0008(4) 0.0070(4)
O1 0.0365(14) 0.0569(17) 0.0156(11) -0.0046(11) 0.0039(10) -0.0075(12)
O2 0.0336(13) 0.0323(13) 0.0195(11) -0.0020(9) 0.0019(10) -0.0058(11)
O3 0.0344(14) 0.071(2) 0.0291(13) -0.0049(13) 0.0073(11) -0.0059(14)
N1 0.0309(15) 0.0302(15) 0.0247(14) 0.0011(12) 0.0039(12) 0.0014(12)
N2 0.0345(17) 0.0337(16) 0.0252(15) -0.0051(12) 0.0049(13) -0.0049(13)
C1 0.0342(19) 0.0306(19) 0.0227(16) -0.0027(14) 0.0059(14) -0.0036(15)
C2 0.0326(18) 0.0216(15) 0.0212(15) -0.0001(13) 0.0040(14) 0.0041(15)
C3 0.0353(17) 0.0237(15) 0.0159(14) -0.0019(13) 0.0024(12) -0.0022(14)
C4 0.045(2) 0.0261(17) 0.0202(16) -0.0009(14) 0.0039(15) -0.0014(15)
C5 0.082(3) 0.0245(18) 0.0191(17) -0.0035(14) 0.0036(19) -0.0021(19)
C6 0.114(4) 0.037(2) 0.0157(16) 0.0002(16) 0.004(2) 0.000(3)
C7 0.085(3) 0.0261(18) 0.0208(18) 0.0035(14) 0.0030(19) -0.0006(19)
C8 0.044(2) 0.0265(17) 0.0196(16) -0.0010(13) 0.0006(15) -0.0011(15)
C9 0.045(2) 0.0243(16) 0.0158(16) -0.0031(13) 0.0033(14) -0.0020(15)
C10 0.043(2) 0.0278(17) 0.0141(15) -0.0028(13) 0.0057(15) -0.0019(15)
C11 0.039(2) 0.0285(18) 0.0227(17) -0.0029(14) 0.0031(15) 0.0046(15)
C12 0.040(2) 0.0258(17) 0.0186(16) -0.0028(13) 0.0016(14) -0.0004(15)
C13 0.043(2) 0.0255(18) 0.0227(16) -0.0030(13) 0.0042(16) -0.0072(16)
C14 0.044(2) 0.0228(18) 0.0259(18) -0.0041(13) -0.0025(18) -0.0005(15)
C15 0.046(2) 0.041(2) 0.038(2) 0.0033(17) 0.0153(18) 0.0036(18)
C16 0.047(2) 0.0319(19) 0.032(2) 0.0053(15) -0.0021(17) -0.0010(17)
C17 0.038(2) 0.034(2) 0.038(2) 0.0021(16) -0.0066(17) -0.0008(17)
C18 0.044(2) 0.0237(16) 0.0173(16) 0.0022(13) 0.0034(15) 0.0000(15)
C19 0.045(2) 0.0252(17) 0.0212(17) 0.0057(14) 0.0018(16) 0.0028(15)
C20 0.050(2) 0.0218(17) 0.0243(17) 0.0007(13) 0.0014(16) -0.0037(16)
C21 0.057(2) 0.0259(18) 0.0174(16) 0.0002(13) -0.0010(17) 0.0056(18)
C22 0.046(2) 0.036(2) 0.0246(18) 0.0023(15) 0.0051(16) 0.0086(17)
C23 0.046(2) 0.0295(19) 0.0207(17) 0.0043(14) -0.0036(16) -0.0002(16)
C24 0.051(2) 0.041(2) 0.029(2) 0.0001(17) 0.0091(18) -0.0033(19)
C25 0.070(3) 0.032(2) 0.042(2) -0.0105(17) 0.001(2) 0.008(2)
C26 0.043(2) 0.046(2) 0.035(2) 0.0057(19) 0.0011(18) 0.0012(18)
C27 0.053(2) 0.041(2) 0.045(2) 0.0103(18) 0.015(2) -0.005(2)
C28 0.071(3) 0.0304(19) 0.042(2) -0.0014(17) 0.010(2) 0.010(2)
C29 0.046(2) 0.047(2) 0.037(2) 0.0057(18) -0.0062(19) 0.0107(19)
C30 0.056(3) 0.060(3) 0.0244(19) 0.0062(18) -0.0090(18) 0.000(2)
C31 0.038(2) 0.063(3) 0.032(2) -0.0164(19) -0.0028(17) -0.002(2)
C32 0.072(3) 0.039(2) 0.050(3) -0.0120(19) 0.015(2) -0.019(2)
C33 0.046(2) 0.060(3) 0.041(2) -0.020(2) 0.010(2) -0.002(2)

loop_
_atom_type_symbol
_atom_type_description
_atom_type_scat_dispersion_real
_atom_type_scat_dispersion_imag
_atom_type_scat_source
C C 0.0033 0.0016 'International Tables Vol C Tables 4.2.6.8 and 6.1.1.4'
H H 0.0000 0.0000 'International Tables Vol C Tables 4.2.6.8 and 6.1.1.4'
N N 0.0061 0.0033 'International Tables Vol C Tables 4.2.6.8 and 6.1.1.4'
O O 0.0106 0.0060 'International Tables Vol C Tables 4.2.6.8 and 6.1.1.4'
Cl Cl 0.1484 0.1585 'International Tables Vol C Tables 4.2.6.8 and 6.1.1.4'
Fe Fe 0.3463 0.8444 'International Tables Vol C Tables 4.2.6.8 and 6.1.1.4'

loop_
_geom_angle_atom_site_label_1
_geom_angle_atom_site_label_2
_geom_angle_atom_site_label_3
_geom_angle
_geom_angle_site_symmetry_1
_geom_angle_site_symmetry_3
_geom_angle_publ_flag
O1 Fe1 N1 99.16(11) . . ?
O1 Fe1 N2 87.70(10) . . ?
N1 Fe1 N2 98.20(11) . . ?
O1 Fe1 Cl1 149.49(8) . . ?
N1 Fe1 Cl1 108.31(8) . . ?
N2 Fe1 Cl1 100.94(8) . . ?
O1 Fe1 O2 74.84(9) . . ?
N1 Fe1 O2 98.78(10) . . ?
N2 Fe1 O2 157.32(10) . . ?
Cl1 Fe1 O2 87.84(7) . . ?
C1 O1 Fe1 121.4(2) . . ?
C2 O2 Fe1 110.2(2) . . ?
C27 N1 C28 107.6(3) . . ?
C27 N1 C29 109.5(3) . . ?
C28 N1 C29 107.3(3) . . ?
C27 N1 Fe1 111.4(2) . . ?
C28 N1 Fe1 109.6(2) . . ?
C29 N1 Fe1 111.3(2) . . ?
C32 N2 C33 108.1(3) . . ?
C32 N2 C31 108.5(3) . . ?
C33 N2 C31 110.2(3) . . ?
C32 N2 Fe1 107.3(2) . . ?
C33 N2 Fe1 112.5(2) . . ?
C31 N2 Fe1 110.1(2) . . ?
O3 C1 O1 127.5(3) . . ?
O3 C1 C2 119.5(3) . . ?
O1 C1 C2 112.9(3) . . ?
O2 C2 C3 122.3(3) . . ?
O2 C2 C1 117.5(3) . . ?
C3 C2 C1 120.1(3) . . ?
C8 C3 C4 122.4(3) . . ?
C8 C3 C2 118.0(3) . . ?
C4 C3 C2 119.6(3) . . ?
C5 C4 C3 117.6(3) . . ?
C5 C4 C9 122.2(3) . . ?
C3 C4 C9 120.2(3) . . ?
C6 C5 C4 120.8(3) . . ?
C6 C5 H5 119.6 . . ?
C4 C5 H5 119.6 . . ?
C5 C6 C7 120.8(3) . . ?
C5 C6 H6 119.6 . . ?
C7 C6 H6 119.6 . . ?
C6 C7 C8 120.2(3) . . ?
C6 C7 H7 119.9 . . ?
C8 C7 H7 119.9 . . ?
C3 C8 C7 118.1(3) . . ?
C3 C8 C18 120.6(3) . . ?
C7 C8 C18 121.2(3) . . ?
C10 C9 C14 120.3(3) . . ?
C10 C9 C4 120.1(3) . . ?
C14 C9 C4 119.6(3) . . ?
C11 C10 C9 118.7(3) . . ?
C11 C10 C15 120.3(3) . . ?
C9 C10 C15 121.0(3) . . ?
C12 C11 C10 122.0(3) . . ?
C12 C11 H11 119.0 . . ?
C10 C11 H11 119.0 . . ?
C11 C12 C13 118.3(3) . . ?
C11 C12 C16 121.5(3) . . ?
C13 C12 C16 120.2(3) . . ?
C12 C13 C14 122.0(3) . . ?
C12 C13 H13 119.0 . . ?
C14 C13 H13 119.0 . . ?
C13 C14 C9 118.6(3) . . ?
C13 C14 C17 119.8(3) . . ?
C9 C14 C17 121.6(3) . . ?
C10 C15 H15A 109.5 . . ?
C10 C15 H15B 109.5 . . ?
H15A C15 H15B 109.5 . . ?
C10 C15 H15C 109.5 . . ?
H15A C15 H15C 109.5 . . ?
H15B C15 H15C 109.5 . . ?
C12 C16 H16A 109.5 . . ?
C12 C16 H16B 109.5 . . ?
H16A C16 H16B 109.5 . . ?
C12 C16 H16C 109.5 . . ?
H16A C16 H16C 109.5 . . ?
H16B C16 H16C 109.5 . . ?
C14 C17 H17A 109.5 . . ?
C14 C17 H17B 109.5 . . ?
H17A C17 H17B 109.5 . . ?
C14 C17 H17C 109.5 . . ?
H17A C17 H17C 109.5 . . ?
H17B C17 H17C 109.5 . . ?
C19 C18 C23 120.3(3) . . ?
C19 C18 C8 120.5(3) . . ?
C23 C18 C8 119.2(3) . . ?
C20 C19 C18 119.0(4) . . ?
C20 C19 C24 119.6(3) . . ?
C18 C19 C24 121.4(3) . . ?
C21 C20 C19 121.5(4) . . ?
C21 C20 H20 119.3 . . ?
C19 C20 H20 119.3 . . ?
C22 C21 C20 118.3(3) . . ?
C22 C21 C25 121.1(4) . . ?
C20 C21 C25 120.5(4) . . ?
C21 C22 C23 122.5(4) . . ?
C21 C22 H22 118.8 . . ?
C23 C22 H22 118.8 . . ?
C22 C23 C18 118.4(3) . . ?
C22 C23 C26 119.5(4) . . ?
C18 C23 C26 122.2(3) . . ?
C19 C24 H24A 109.5 . . ?
C19 C24 H24B 109.5 . . ?
H24A C24 H24B 109.5 . . ?
C19 C24 H24C 109.5 . . ?
H24A C24 H24C 109.5 . . ?
H24B C24 H24C 109.5 . . ?
C21 C25 H25A 109.5 . . ?
C21 C25 H25B 109.5 . . ?
H25A C25 H25B 109.5 . . ?
C21 C25 H25C 109.5 . . ?
H25A C25 H25C 109.5 . . ?
H25B C25 H25C 109.5 . . ?
C23 C26 H26A 109.5 . . ?
C23 C26 H26B 109.5 . . ?
H26A C26 H26B 109.5 . . ?
C23 C26 H26C 109.5 . . ?
H26A C26 H26C 109.5 . . ?
H26B C26 H26C 109.5 . . ?
N1 C27 H27A 109.5 . . ?
N1 C27 H27B 109.5 . . ?
H27A C27 H27B 109.5 . . ?
N1 C27 H27C 109.5 . . ?
H27A C27 H27C 109.5 . . ?
H27B C27 H27C 109.5 . . ?
N1 C28 H28A 109.5 . . ?
N1 C28 H28B 109.5 . . ?
H28A C28 H28B 109.5 . . ?
N1 C28 H28C 109.5 . . ?
H28A C28 H28C 109.5 . . ?
H28B C28 H28C 109.5 . . ?
N1 C29 C30 115.2(3) . . ?
N1 C29 H29A 108.5 . . ?
C30 C29 H29A 108.5 . . ?
N1 C29 H29B 108.5 . . ?
C30 C29 H29B 108.5 . . ?
H29A C29 H29B 107.5 . . ?
C31 C30 C29 115.0(3) . . ?
C31 C30 H30A 108.5 . . ?
C29 C30 H30A 108.5 . . ?
C31 C30 H30B 108.5 . . ?
C29 C30 H30B 108.5 . . ?
H30A C30 H30B 107.5 . . ?
N2 C31 C30 115.0(3) . . ?
N2 C31 H31A 108.5 . . ?
C30 C31 H31A 108.5 . . ?
N2 C31 H31B 108.5 . . ?
C30 C31 H31B 108.5 . . ?
H31A C31 H31B 107.5 . . ?
N2 C32 H32A 109.5 . . ?
N2 C32 H32B 109.5 . . ?
H32A C32 H32B 109.5 . . ?
N2 C32 H32C 109.5 . . ?
H32A C32 H32C 109.5 . . ?
H32B C32 H32C 109.5 . . ?
N2 C33 H33A 109.5 . . ?
N2 C33 H33B 109.5 . . ?
H33A C33 H33B 109.5 . . ?
N2 C33 H33C 109.5 . . ?
H33A C33 H33C 109.5 . . ?
H33B C33 H33C 109.5 . . ?

loop_
_geom_bond_atom_site_label_1
_geom_bond_atom_site_label_2
_geom_bond_distance
_geom_bond_site_symmetry_2
_geom_bond_publ_flag
Fe1 O1 2.014(3) . ?
Fe1 N1 2.159(3) . ?
Fe1 N2 2.192(3) . ?
Fe1 Cl1 2.2653(10) . ?
Fe1 O2 2.292(2) . ?
O1 C1 1.275(4) . ?
O2 C2 1.216(4) . ?
O3 C1 1.212(4) . ?
N1 C27 1.474(5) . ?
N1 C28 1.478(5) . ?
N1 C29 1.492(5) . ?
N2 C32 1.468(5) . ?
N2 C33 1.473(5) . ?
N2 C31 1.489(5) . ?
C1 C2 1.543(4) . ?
C2 C3 1.506(4) . ?
C3 C8 1.390(5) . ?
C3 C4 1.399(4) . ?
C4 C5 1.394(5) . ?
C4 C9 1.492(5) . ?
C5 C6 1.377(5) . ?
C5 H5 0.9500 . ?
C6 C7 1.383(5) . ?
C6 H6 0.9500 . ?
C7 C8 1.398(5) . ?
C7 H7 0.9500 . ?
C8 C18 1.503(5) . ?
C9 C10 1.399(5) . ?
C9 C14 1.407(5) . ?
C10 C11 1.395(5) . ?
C10 C15 1.509(5) . ?
C11 C12 1.383(5) . ?
C11 H11 0.9500 . ?
C12 C13 1.386(5) . ?
C12 C16 1.512(5) . ?
C13 C14 1.392(5) . ?
C13 H13 0.9500 . ?
C14 C17 1.509(5) . ?
C15 H15A 0.9800 . ?
C15 H15B 0.9800 . ?
C15 H15C 0.9800 . ?
C16 H16A 0.9800 . ?
C16 H16B 0.9800 . ?
C16 H16C 0.9800 . ?
C17 H17A 0.9800 . ?
C17 H17B 0.9800 . ?
C17 H17C 0.9800 . ?
C18 C19 1.396(5) . ?
C18 C23 1.410(5) . ?
C19 C20 1.394(5) . ?
C19 C24 1.514(5) . ?
C20 C21 1.393(6) . ?
C20 H20 0.9500 . ?
C21 C22 1.376(6) . ?
C21 C25 1.515(5) . ?
C22 C23 1.389(5) . ?
C22 H22 0.9500 . ?
C23 C26 1.509(5) . ?
C24 H24A 0.9800 . ?
C24 H24B 0.9800 . ?
C24 H24C 0.9800 . ?
C25 H25A 0.9800 . ?
C25 H25B 0.9800 . ?
C25 H25C 0.9800 . ?
C26 H26A 0.9800 . ?
C26 H26B 0.9800 . ?
C26 H26C 0.9800 . ?
C27 H27A 0.9800 . ?
C27 H27B 0.9800 . ?
C27 H27C 0.9800 . ?
C28 H28A 0.9800 . ?
C28 H28B 0.9800 . ?
C28 H28C 0.9800 . ?
C29 C30 1.532(6) . ?
C29 H29A 0.9900 . ?
C29 H29B 0.9900 . ?
C30 C31 1.525(6) . ?
C30 H30A 0.9900 . ?
C30 H30B 0.9900 . ?
C31 H31A 0.9900 . ?
C31 H31B 0.9900 . ?
C32 H32A 0.9800 . ?
C32 H32B 0.9800 . ?
C32 H32C 0.9800 . ?
C33 H33A 0.9800 . ?
C33 H33B 0.9800 . ?
C33 H33C 0.9800 . ?

loop_
_geom_torsion_atom_site_label_1
_geom_torsion_atom_site_label_2
_geom_torsion_atom_site_label_3
_geom_torsion_atom_site_label_4
_geom_torsion
_geom_torsion_site_symmetry_1
_geom_torsion_site_symmetry_2
_geom_torsion_site_symmetry_3
_geom_torsion_site_symmetry_4
_geom_torsion_publ_flag
N1 Fe1 O1 C1 100.1(3) . . . . ?
N2 Fe1 O1 C1 -162.0(3) . . . . ?
Cl1 Fe1 O1 C1 -54.2(4) . . . . ?
O2 Fe1 O1 C1 3.4(3) . . . . ?
O1 Fe1 O2 C2 -13.1(2) . . . . ?
N1 Fe1 O2 C2 -110.2(2) . . . . ?
N2 Fe1 O2 C2 27.8(4) . . . . ?
Cl1 Fe1 O2 C2 141.6(2) . . . . ?
O1 Fe1 N1 C27 177.4(2) . . . . ?
N2 Fe1 N1 C27 88.4(3) . . . . ?
Cl1 Fe1 N1 C27 -16.0(3) . . . . ?
O2 Fe1 N1 C27 -106.7(2) . . . . ?
O1 Fe1 N1 C28 -63.6(3) . . . . ?
N2 Fe1 N1 C28 -152.6(3) . . . . ?
Cl1 Fe1 N1 C28 103.0(3) . . . . ?
O2 Fe1 N1 C28 12.3(3) . . . . ?
O1 Fe1 N1 C29 54.9(2) . . . . ?
N2 Fe1 N1 C29 -34.1(2) . . . . ?
Cl1 Fe1 N1 C29 -138.5(2) . . . . ?
O2 Fe1 N1 C29 130.8(2) . . . . ?
O1 Fe1 N2 C32 53.6(3) . . . . ?
N1 Fe1 N2 C32 152.6(3) . . . . ?
Cl1 Fe1 N2 C32 -96.9(3) . . . . ?
O2 Fe1 N2 C32 14.4(4) . . . . ?
O1 Fe1 N2 C33 172.4(3) . . . . ?
N1 Fe1 N2 C33 -88.7(3) . . . . ?
Cl1 Fe1 N2 C33 21.9(3) . . . . ?
O2 Fe1 N2 C33 133.2(3) . . . . ?
O1 Fe1 N2 C31 -64.2(2) . . . . ?
N1 Fe1 N2 C31 34.7(3) . . . . ?
Cl1 Fe1 N2 C31 145.3(2) . . . . ?
O2 Fe1 N2 C31 -103.4(3) . . . . ?
Fe1 O1 C1 O3 -170.7(3) . . . . ?
Fe1 O1 C1 C2 4.8(4) . . . . ?
Fe1 O2 C2 C3 -161.8(2) . . . . ?
Fe1 O2 C2 C1 19.5(4) . . . . ?
O3 C1 C2 O2 158.1(3) . . . . ?
O1 C1 C2 O2 -17.8(5) . . . . ?
O3 C1 C2 C3 -20.6(5) . . . . ?
O1 C1 C2 C3 163.5(3) . . . . ?
O2 C2 C3 C8 109.1(4) . . . . ?
C1 C2 C3 C8 -72.2(4) . . . . ?
O2 C2 C3 C4 -70.0(5) . . . . ?
C1 C2 C3 C4 108.6(4) . . . . ?
C8 C3 C4 C5 1.6(6) . . . . ?
C2 C3 C4 C5 -179.3(3) . . . . ?
C8 C3 C4 C9 -179.5(4) . . . . ?
C2 C3 C4 C9 -0.4(5) . . . . ?
C3 C4 C5 C6 -1.6(7) . . . . ?
C9 C4 C5 C6 179.6(4) . . . . ?
C4 C5 C6 C7 0.6(7) . . . . ?
C5 C6 C7 C8 0.5(7) . . . . ?
C4 C3 C8 C7 -0.6(6) . . . . ?
C2 C3 C8 C7 -179.7(3) . . . . ?
C4 C3 C8 C18 177.1(4) . . . . ?
C2 C3 C8 C18 -2.1(5) . . . . ?
C6 C7 C8 C3 -0.5(7) . . . . ?
C6 C7 C8 C18 -178.1(4) . . . . ?
C5 C4 C9 C10 87.2(5) . . . . ?
C3 C4 C9 C10 -91.6(4) . . . . ?
C5 C4 C9 C14 -94.2(5) . . . . ?
C3 C4 C9 C14 87.0(4) . . . . ?
C14 C9 C10 C11 -2.3(5) . . . . ?
C4 C9 C10 C11 176.3(3) . . . . ?
C14 C9 C10 C15 177.7(3) . . . . ?
C4 C9 C10 C15 -3.7(5) . . . . ?
C9 C10 C11 C12 0.0(5) . . . . ?
C15 C10 C11 C12 -180.0(3) . . . . ?
C10 C11 C12 C13 2.0(5) . . . . ?
C10 C11 C12 C16 -176.9(3) . . . . ?
C11 C12 C13 C14 -1.9(5) . . . . ?
C16 C12 C13 C14 177.1(3) . . . . ?
C12 C13 C14 C9 -0.4(5) . . . . ?
C12 C13 C14 C17 -179.9(3) . . . . ?
C10 C9 C14 C13 2.5(5) . . . . ?
C4 C9 C14 C13 -176.2(3) . . . . ?
C10 C9 C14 C17 -178.0(3) . . . . ?
C4 C9 C14 C17 3.4(5) . . . . ?
C3 C8 C18 C19 104.9(4) . . . . ?
C7 C8 C18 C19 -77.5(5) . . . . ?
C3 C8 C18 C23 -75.6(4) . . . . ?
C7 C8 C18 C23 102.0(4) . . . . ?
C23 C18 C19 C20 1.3(5) . . . . ?
C8 C18 C19 C20 -179.1(3) . . . . ?
C23 C18 C19 C24 -178.7(3) . . . . ?
C8 C18 C19 C24 0.8(5) . . . . ?
C18 C19 C20 C21 -0.7(5) . . . . ?
C24 C19 C20 C21 179.4(3) . . . . ?
C19 C20 C21 C22 0.3(5) . . . . ?
C19 C20 C21 C25 -178.6(3) . . . . ?
C20 C21 C22 C23 -0.6(5) . . . . ?
C25 C21 C22 C23 178.3(3) . . . . ?
C21 C22 C23 C18 1.2(5) . . . . ?
C21 C22 C23 C26 -178.2(3) . . . . ?
C19 C18 C23 C22 -1.6(5) . . . . ?
C8 C18 C23 C22 178.9(3) . . . . ?
C19 C18 C23 C26 177.8(3) . . . . ?
C8 C18 C23 C26 -1.7(5) . . . . ?
C27 N1 C29 C30 -69.6(4) . . . . ?
C28 N1 C29 C30 173.9(3) . . . . ?
Fe1 N1 C29 C30 54.0(4) . . . . ?
N1 C29 C30 C31 -75.0(5) . . . . ?
C32 N2 C31 C30 -172.7(3) . . . . ?
C33 N2 C31 C30 69.1(4) . . . . ?
Fe1 N2 C31 C30 -55.6(4) . . . . ?
C29 C30 C31 N2 76.5(5) . . . . ?
